data_7152631
loop_
_publ_author_name
'Lari, Alberth'
'Pitak, Matuesz B.'
'Coles, Simon J.'
'Rees, Gregory J.'
'Day, Stephen P.'
'Smith, Mark E.'
'Hanna, John V.'
'Wallis, John D.'

_publ_section_title
;
 Models for incomplete nucleophilic attack on a protonated carbonyl group
 and electron-deficient alkenes: salts and zwitterions from
 1-dimethylamino-naphthalene-8-carbaldehyde.
;
_journal_issue 38
_journal_name_full 'Organic &amp; biomolecular chemistry'
_journal_page_first 7763
_journal_page_last 7779
_journal_paper_doi 10.1039/c2ob25929j
_journal_volume 10
_journal_year 2012
_chemical_formula_moiety 'C22 H17 N O2'
_chemical_formula_sum 'C22 H17 N O2'
_chemical_formula_weight 327.37
_chemical_name_systematic
;
?
;
_space_group_IT_number 14
_symmetry_cell_setting monoclinic
_symmetry_space_group_name_Hall '-P 2ybc'
_symmetry_space_group_name_H-M 'P 1 21/c 1'
_atom_sites_solution_hydrogens geom
_atom_sites_solution_primary direct
_atom_sites_solution_secondary difmap
_audit_creation_method SHELXL-97
_cell_angle_alpha 90.00
_cell_angle_beta 95.980(3)
_cell_angle_gamma 90.00
_cell_formula_units_Z 4
_cell_length_a 8.8717(3)
_cell_length_b 11.5384(3)
_cell_length_c 15.6190(5)
_cell_measurement_reflns_used 4313
_cell_measurement_temperature 150(2)
_cell_measurement_theta_max 29.04
_cell_measurement_theta_min 3.15
_cell_volume 1590.14(9)
_computing_cell_refinement
;
CrysAlisPro, Oxford Diffraction Ltd.,
Version 1.171.33.52 (release 06-11-2009 CrysAlis171 .NET)
(compiled Nov 6 2009,16:24:50)
;
_computing_data_collection
;
CrysAlisPro, Oxford Diffraction Ltd.,
Version 1.171.33.52 (release 06-11-2009 CrysAlis171 .NET)
(compiled Nov 6 2009,16:24:50)
;
_computing_data_reduction
;
CrysAlisPro, Oxford Diffraction Ltd.,
Version 1.171.33.52 (release 06-11-2009 CrysAlis171 .NET)
(compiled Nov 6 2009,16:24:50)
;
_computing_structure_refinement 'SHELXL-97 (Sheldrick, 1997)'
_computing_structure_solution 'SHELXS-97 (Sheldrick, 1990)'
_diffrn_ambient_temperature 150(2)
_diffrn_detector_area_resol_mean 15.9832
_diffrn_measured_fraction_theta_full 0.983
_diffrn_measured_fraction_theta_max 0.856
_diffrn_measurement_device_type 'Xcalibur, Sapphire3'
_diffrn_measurement_method '\w scans'
_diffrn_radiation_monochromator graphite
_diffrn_radiation_source 'Enhance (Mo) X-ray Source'
_diffrn_radiation_type 'Mo K\a'
_diffrn_radiation_wavelength 0.71073
_diffrn_reflns_av_R_equivalents 0.0185
_diffrn_reflns_av_sigmaI/netI 0.0357
_diffrn_reflns_limit_h_max 9
_diffrn_reflns_limit_h_min -12
_diffrn_reflns_limit_k_max 14
_diffrn_reflns_limit_k_min -9
_diffrn_reflns_limit_l_max 18
_diffrn_reflns_limit_l_min -21
_diffrn_reflns_number 7969
_diffrn_reflns_theta_full 27.00
_diffrn_reflns_theta_max 29.09
_diffrn_reflns_theta_min 3.16
_exptl_absorpt_coefficient_mu 0.088
_exptl_absorpt_correction_T_max 0.979
_exptl_absorpt_correction_T_min 0.970
_exptl_absorpt_correction_type analytical
_exptl_absorpt_process_details
;
CrysAlisPro, Oxford Diffraction Ltd.,
Version 1.171.33.52 (release 06-11-2009 CrysAlis171 .NET)
(compiled Nov 6 2009,16:24:50)
Analytical numeric absorption correction using a multifaceted crystal
model based on expressions derived by R.C. Clark & J.S. Reid.
(Clark, R. C. & Reid, J. S. (1995). Acta Cryst. A51, 887-89
;
_exptl_crystal_colour orange
_exptl_crystal_density_diffrn 1.367
_exptl_crystal_density_method 'not measured'
_exptl_crystal_description 'thick plate'
_exptl_crystal_F_000 688
_exptl_crystal_size_max 0.47
_exptl_crystal_size_mid 0.38
_exptl_crystal_size_min 0.28
_refine_diff_density_max 0.241
_refine_diff_density_min -0.220
_refine_diff_density_rms 0.040
_refine_ls_extinction_method none
_refine_ls_goodness_of_fit_ref 1.111
_refine_ls_hydrogen_treatment constr
_refine_ls_matrix_type full
_refine_ls_number_parameters 228
_refine_ls_number_reflns 3648
_refine_ls_number_restraints 0
_refine_ls_restrained_S_all 1.111
_refine_ls_R_factor_all 0.0529
_refine_ls_R_factor_gt 0.0387
_refine_ls_shift/su_max 0.000
_refine_ls_shift/su_mean 0.000
_refine_ls_structure_factor_coef Fsqd
_refine_ls_weighting_details 'calc w=1/[\s^2^(Fo^2^)+(0.0482P)^2^+0.0000P] where P=(Fo^2^+2Fc^2^)/3'
_refine_ls_weighting_scheme calc
_refine_ls_wR_factor_gt 0.0933
_refine_ls_wR_factor_ref 0.0966
_reflns_number_gt 2836
_reflns_number_total 3648
_reflns_threshold_expression >2sigma(I)
_cod_data_source_file c2ob25929j.txt
_cod_data_source_block compound_13
_cod_original_cell_volume 1590.14(8)
_cod_original_sg_symbol_Hall '-P 2ybc '
_cod_original_sg_symbol_H-M P21/c
_cod_database_code 7152631

loop_
_symmetry_equiv_pos_as_xyz
'x, y, z'
'-x, y+1/2, -z+1/2'
'-x, -y, -z'
'x, -y-1/2, z-1/2'

loop_
_atom_site_label
_atom_site_type_symbol
_atom_site_fract_x
_atom_site_fract_y
_atom_site_fract_z
_atom_site_U_iso_or_equiv
_atom_site_adp_type
_atom_site_occupancy
_atom_site_symmetry_multiplicity
_atom_site_calc_flag
_atom_site_refinement_flags
O1 O 0.39284(10) 0.84108(7) 0.06104(5) 0.0255(2) Uani 1 1 d .
O2 O 0.52011(10) 0.59832(7) -0.16487(6) 0.0285(2) Uani 1 1 d .
N1 N 0.32162(11) 0.88040(8) -0.19149(6) 0.0178(2) Uani 1 1 d .
C1 C 0.18681(14) 0.95584(9) -0.19523(7) 0.0174(3) Uani 1 1 d .
C2 C 0.15700(15) 1.05357(10) -0.24278(8) 0.0227(3) Uani 1 1 d .
H2 H 0.2244 1.0813 -0.2816 0.027 Uiso 1 1 calc R
C3 C 0.01942(15) 1.11188(11) -0.23115(8) 0.0265(3) Uani 1 1 d .
H3 H -0.0052 1.1803 -0.2635 0.032 Uiso 1 1 calc R
C4 C -0.07933(15) 1.07368(11) -0.17521(8) 0.0253(3) Uani 1 1 d .
H4 H -0.1699 1.1157 -0.1696 0.030 Uiso 1 1 calc R
C5 C -0.13381(14) 0.92228(11) -0.06374(8) 0.0224(3) Uani 1 1 d .
H5 H -0.2272 0.9566 -0.0526 0.027 Uiso 1 1 calc R
C6 C -0.08227(14) 0.82460(11) -0.01994(8) 0.0231(3) Uani 1 1 d .
H6 H -0.1409 0.7933 0.0221 0.028 Uiso 1 1 calc R
C7 C 0.05476(14) 0.76842(10) -0.03470(8) 0.0207(3) Uani 1 1 d .
H7 H 0.0868 0.7005 -0.0035 0.025 Uiso 1 1 calc R
C8 C 0.13999(13) 0.81379(9) -0.09472(7) 0.0166(3) Uani 1 1 d .
C9 C 0.08835(13) 0.91468(9) -0.13842(7) 0.0167(3) Uani 1 1 d .
C10 C -0.04687(14) 0.97173(10) -0.12569(8) 0.0200(3) Uani 1 1 d .
C12 C 0.34606(17) 0.83527(11) -0.27892(8) 0.0287(3) Uani 1 1 d .
H12A H 0.2497 0.8070 -0.3078 0.043 Uiso 1 1 calc R
H12B H 0.4195 0.7716 -0.2731 0.043 Uiso 1 1 calc R
H12C H 0.3849 0.8977 -0.3131 0.043 Uiso 1 1 calc R
C11 C 0.45874(15) 0.94495(11) -0.15399(9) 0.0301(3) Uani 1 1 d .
H11A H 0.4770 1.0109 -0.1911 0.045 Uiso 1 1 calc R
H11B H 0.5468 0.8932 -0.1498 0.045 Uiso 1 1 calc R
H11C H 0.4425 0.9732 -0.0965 0.045 Uiso 1 1 calc R
C13 C 0.28282(13) 0.77073(9) -0.12925(7) 0.0162(3) Uani 1 1 d .
H13 H 0.2528 0.7040 -0.1682 0.019 Uiso 1 1 calc R
C14 C 0.41117(14) 0.73165(9) -0.06974(7) 0.0168(3) Uani 1 1 d .
C15 C 0.51376(14) 0.64493(10) -0.09352(8) 0.0191(3) Uani 1 1 d .
C16 C 0.62212(14) 0.62024(10) -0.01476(8) 0.0190(3) Uani 1 1 d .
C17 C 0.74217(14) 0.54413(10) -0.00278(8) 0.0247(3) Uani 1 1 d .
H17 H 0.7660 0.4940 -0.0477 0.030 Uiso 1 1 calc R
C18 C 0.82800(15) 0.54294(11) 0.07777(9) 0.0281(3) Uani 1 1 d .
H18 H 0.9105 0.4905 0.0880 0.034 Uiso 1 1 calc R
C19 C 0.79393(15) 0.61722(11) 0.14260(8) 0.0266(3) Uani 1 1 d .
H19 H 0.8540 0.6156 0.1966 0.032 Uiso 1 1 calc R
C20 C 0.67260(14) 0.69439(11) 0.12980(8) 0.0226(3) Uani 1 1 d .
H20 H 0.6499 0.7459 0.1741 0.027 Uiso 1 1 calc R
C21 C 0.58632(14) 0.69382(10) 0.05080(8) 0.0182(3) Uani 1 1 d .
C22 C 0.45070(14) 0.76674(10) 0.01746(8) 0.0181(3) Uani 1 1 d .

loop_
_atom_site_aniso_label
_atom_site_aniso_U_11
_atom_site_aniso_U_22
_atom_site_aniso_U_33
_atom_site_aniso_U_23
_atom_site_aniso_U_13
_atom_site_aniso_U_12
O1 0.0249(5) 0.0271(5) 0.0247(5) -0.0084(4) 0.0032(4) 0.0037(4)
O2 0.0304(5) 0.0318(5) 0.0231(5) -0.0084(4) 0.0025(4) 0.0085(4)
N1 0.0167(5) 0.0177(5) 0.0194(5) 0.0006(4) 0.0032(4) -0.0010(4)
C1 0.0173(6) 0.0170(6) 0.0173(6) -0.0036(5) -0.0009(5) 0.0003(5)
C2 0.0238(7) 0.0232(6) 0.0207(6) 0.0021(5) 0.0000(5) -0.0023(5)
C3 0.0293(7) 0.0203(6) 0.0279(7) 0.0031(5) -0.0056(6) 0.0025(6)
C4 0.0220(7) 0.0246(6) 0.0281(7) -0.0044(5) -0.0035(6) 0.0057(6)
C5 0.0138(6) 0.0283(7) 0.0248(7) -0.0078(5) 0.0017(5) 0.0007(5)
C6 0.0193(7) 0.0288(7) 0.0221(7) -0.0033(5) 0.0064(5) -0.0064(6)
C7 0.0212(7) 0.0203(6) 0.0208(6) 0.0014(5) 0.0027(5) -0.0015(5)
C8 0.0149(6) 0.0167(6) 0.0177(6) -0.0035(5) -0.0004(5) -0.0024(5)
C9 0.0170(6) 0.0172(6) 0.0155(6) -0.0039(5) -0.0006(5) -0.0019(5)
C10 0.0184(6) 0.0216(6) 0.0192(6) -0.0046(5) -0.0023(5) 0.0012(5)
C12 0.0376(8) 0.0282(7) 0.0228(7) 0.0010(6) 0.0156(6) 0.0032(6)
C11 0.0212(7) 0.0272(7) 0.0398(8) 0.0098(6) -0.0059(6) -0.0090(6)
C13 0.0173(6) 0.0144(5) 0.0173(6) 0.0007(5) 0.0030(5) -0.0027(5)
C14 0.0167(6) 0.0158(6) 0.0180(6) 0.0005(5) 0.0023(5) -0.0004(5)
C15 0.0191(6) 0.0183(6) 0.0203(6) -0.0009(5) 0.0033(5) -0.0012(5)
C16 0.0170(6) 0.0186(6) 0.0214(6) 0.0027(5) 0.0023(5) -0.0023(5)
C17 0.0244(7) 0.0207(6) 0.0286(7) -0.0002(5) 0.0017(6) 0.0033(5)
C18 0.0231(7) 0.0239(7) 0.0360(8) 0.0055(6) -0.0032(6) 0.0048(6)
C19 0.0251(7) 0.0301(7) 0.0234(7) 0.0074(6) -0.0037(6) -0.0034(6)
C20 0.0218(7) 0.0256(6) 0.0209(6) 0.0016(5) 0.0047(5) -0.0049(5)
C21 0.0163(6) 0.0184(6) 0.0201(6) 0.0030(5) 0.0036(5) -0.0037(5)
C22 0.0159(6) 0.0180(6) 0.0212(6) 0.0003(5) 0.0054(5) -0.0028(5)

loop_
_atom_type_symbol
_atom_type_description
_atom_type_scat_dispersion_real
_atom_type_scat_dispersion_imag
_atom_type_scat_source
C C 0.0033 0.0016 'International Tables Vol C Tables 4.2.6.8 and 6.1.1.4'
H H 0.0000 0.0000 'International Tables Vol C Tables 4.2.6.8 and 6.1.1.4'
N N 0.0061 0.0033 'International Tables Vol C Tables 4.2.6.8 and 6.1.1.4'
O O 0.0106 0.0060 'International Tables Vol C Tables 4.2.6.8 and 6.1.1.4'

loop_
_geom_angle_atom_site_label_1
_geom_angle_atom_site_label_2
_geom_angle_atom_site_label_3
_geom_angle
C1 N1 C11 110.19(9)
C1 N1 C12 111.26(9)
C11 N1 C12 109.97(10)
C1 N1 C13 104.91(8)
C11 N1 C13 111.23(8)
C12 N1 C13 109.19(8)
C2 C1 C9 122.10(12)
C2 C1 N1 128.40(11)
C9 C1 N1 109.47(9)
C1 C2 C3 116.30(12)
C4 C3 C2 122.86(12)
C3 C4 C10 120.38(12)
C6 C5 C10 119.60(12)
C5 C6 C7 122.79(12)
C8 C7 C6 118.74(11)
C7 C8 C9 118.38(11)
C7 C8 C13 131.46(10)
C9 C8 C13 110.04(10)
C1 C9 C10 122.26(11)
C1 C9 C8 113.50(11)
C10 C9 C8 124.23(11)
C9 C10 C5 116.25(11)
C9 C10 C4 116.10(12)
C5 C10 C4 127.63(12)
C14 C13 C8 120.00(10)
C14 C13 N1 114.41(9)
C8 C13 N1 101.06(8)
C15 C14 C22 110.28(11)
C15 C14 C13 121.71(11)
C22 C14 C13 127.96(11)
O2 C15 C14 128.73(11)
O2 C15 C16 124.39(11)
C14 C15 C16 106.85(10)
C17 C16 C21 121.41(11)
C17 C16 C15 130.50(11)
C21 C16 C15 108.06(10)
C16 C17 C18 117.91(12)
C19 C18 C17 120.75(12)
C18 C19 C20 120.96(12)
C21 C20 C19 118.16(12)
C20 C21 C16 120.78(11)
C20 C21 C22 130.54(11)
C16 C21 C22 108.64(10)
O1 C22 C14 130.17(11)
O1 C22 C21 123.72(11)
C14 C22 C21 106.11(10)

loop_
_geom_bond_atom_site_label_1
_geom_bond_atom_site_label_2
_geom_bond_distance
O1 C22 1.2391(14)
O2 C15 1.2441(14)
N1 C1 1.4754(15)
N1 C11 1.4930(15)
N1 C12 1.4983(15)
N1 C13 1.6536(14)
C1 C2 1.3609(16)
C1 C9 1.3920(16)
C2 C3 1.4218(18)
C3 C4 1.3729(18)
C4 C10 1.4207(17)
C5 C6 1.3719(17)
C5 C10 1.4186(17)
C6 C7 1.4176(17)
C7 C8 1.3684(16)
C8 C9 1.4020(16)
C8 C13 1.5119(16)
C9 C10 1.4006(16)
C13 C14 1.4640(16)
C14 C15 1.4275(16)
C14 C22 1.4292(17)
C15 C16 1.5073(16)
C16 C17 1.3781(17)
C16 C21 1.3921(17)
C17 C18 1.4012(18)
C18 C19 1.3837(19)
C19 C20 1.3953(18)
C20 C21 1.3826(16)
C21 C22 1.5153(17)
